data_7009450
loop_
_publ_author_name
'Davies, John E.'
'Feeder, Neil'
'Gray, Caspar A.'
'Mays, Martin J.'
'Woods, Anthony D.'

_publ_section_title
;
 The reactions of the anions [Cp2(CO)4Mo2(\m-PRR')]&#x2212; (R,
 R'&#x2005;=&#x2005;H, Ph) towards chloroarsines and chlorophosphines;
 synthesis of complexes containing both bridging phosphido and arsenido
 groups
;
_journal_issue 11
_journal_name_full 'Journal of the Chemical Society, Dalton Transactions'
_journal_page_first 1695
_journal_paper_doi 10.1039/b001193m
_journal_year 2000
_chemical_formula_sum 'C24 H26 Mo2 O6 P2'
_chemical_formula_weight 664.27
_chemical_name_common 'COMPLEX 9'
_chemical_name_systematic
; 
 ? 
;
_space_group_IT_number 14
_symmetry_cell_setting monoclinic
_symmetry_space_group_name_Hall '-P 2ybc'
_symmetry_space_group_name_H-M 'P 1 21/c 1'
_atom_sites_solution_hydrogens geom
_atom_sites_solution_primary direct
_atom_sites_solution_secondary difmap
_audit_creation_method SHELXL-97
_cell_angle_alpha 90.00
_cell_angle_beta 97.401(3)
_cell_angle_gamma 90.00
_cell_formula_units_Z 4
_cell_length_a 9.7396(5)
_cell_length_b 17.1917(7)
_cell_length_c 15.3458(11)
_cell_measurement_reflns_used 6787
_cell_measurement_temperature 180(2)
_cell_measurement_theta_max 25.028
_cell_measurement_theta_min 2.910
_cell_volume 2548.1(2)
_computing_cell_refinement 'HKL Scalepack (Otwinowski & Minor 1997)'
_computing_data_collection Collect
_computing_data_reduction 'HKL Denzo and Scalepack (Otwinowski & Minor 19'
_computing_structure_refinement 'SHELXL-97 (Sheldrick, 1997)'
_computing_structure_solution SIR-92
_diffrn_ambient_temperature 180(2)
_diffrn_measured_fraction_theta_full 0.997
_diffrn_measured_fraction_theta_max 0.997
_diffrn_measurement_device_type 'Nonius KappaCCD'
_diffrn_measurement_method CCD
_diffrn_radiation_monochromator graphite
_diffrn_radiation_source 'fine-focus sealed tube'
_diffrn_radiation_type MoK\a
_diffrn_radiation_wavelength 0.71069
_diffrn_reflns_av_R_equivalents 0.0265
_diffrn_reflns_av_sigmaI/netI 0.0629
_diffrn_reflns_limit_h_max 11
_diffrn_reflns_limit_h_min -11
_diffrn_reflns_limit_k_max 17
_diffrn_reflns_limit_k_min -20
_diffrn_reflns_limit_l_max 18
_diffrn_reflns_limit_l_min -18
_diffrn_reflns_number 7464
_diffrn_reflns_theta_full 25.02
_diffrn_reflns_theta_max 25.02
_diffrn_reflns_theta_min 3.17
_exptl_absorpt_coefficient_mu 1.147
_exptl_absorpt_correction_type none
_exptl_crystal_colour orange
_exptl_crystal_density_diffrn 1.732
_exptl_crystal_density_method 'not measured'
_exptl_crystal_description block
_exptl_crystal_F_000 1328
_exptl_crystal_size_max 0.09
_exptl_crystal_size_mid 0.09
_exptl_crystal_size_min 0.05
_refine_diff_density_max 0.372
_refine_diff_density_min -0.473
_refine_diff_density_rms 0.083
_refine_ls_extinction_method none
_refine_ls_goodness_of_fit_ref 0.920
_refine_ls_hydrogen_treatment mixed
_refine_ls_matrix_type full
_refine_ls_number_parameters 313
_refine_ls_number_reflns 4492
_refine_ls_number_restraints 0
_refine_ls_restrained_S_all 0.920
_refine_ls_R_factor_all 0.0496
_refine_ls_R_factor_gt 0.0307
_refine_ls_shift/su_max 0.004
_refine_ls_shift/su_mean 0.001
_refine_ls_structure_factor_coef Fsqd
_refine_ls_weighting_details 'calc w=1/[\s^2^(Fo^2^)+(0.0300P)^2^+0.0000P] where P=(Fo^2^+2Fc^2^)/3'
_refine_ls_weighting_scheme calc
_refine_ls_wR_factor_gt 0.0637
_refine_ls_wR_factor_ref 0.0705
_reflns_number_gt 3527
_reflns_number_total 4492
_reflns_threshold_expression >2sigma(I)
_cod_data_source_file b001193m.txt
_cod_data_source_block 9
_cod_depositor_comments
;
The following automatic conversions were performed:
'_symmetry_cell_setting' value 'Monoclinic' changed to 'monoclinic'
according to '/home/saulius/struct/CIF-dictionaries/cif_core.dic'
dictionary named 'cif_core.dic' version 2.4.1 from 2010-06-29.

Automatic conversion script
Id: cif_fix_enum 1527 2010-12-29 10:47:43Z saulius 
;
_cod_original_sg_symbol_H-M P2(1)/c
_cod_database_code 7009450

loop_
_symmetry_equiv_pos_as_xyz
'x, y, z'
'-x, y+1/2, -z+1/2'
'-x, -y, -z'
'x, -y-1/2, z-1/2'

loop_
_atom_site_label
_atom_site_type_symbol
_atom_site_fract_x
_atom_site_fract_y
_atom_site_fract_z
_atom_site_U_iso_or_equiv
_atom_site_adp_type
_atom_site_occupancy
_atom_site_symmetry_multiplicity
_atom_site_calc_flag
_atom_site_refinement_flags
_atom_site_disorder_assembly
_atom_site_disorder_group
Mo1 Mo 0.30274(3) 0.052285(15) 0.701868(19) 0.02095(10) Uani 1 1 d . . .
Mo2 Mo 0.01359(3) 0.204314(15) 0.765899(19) 0.02246(10) Uani 1 1 d . . .
P1 P 0.26899(9) 0.18311(5) 0.77140(6) 0.0230(2) Uani 1 1 d . . .
H100 H 0.337(3) 0.2323(18) 0.730(2) 0.040(10) Uiso 1 1 d . . .
P2 P 0.08595(9) 0.06491(5) 0.76960(6) 0.0208(2) Uani 1 1 d . . .
O1 O 0.5809(3) 0.06969(17) 0.8259(2) 0.0577(8) Uani 1 1 d . . .
O2 O 0.3591(3) -0.10576(14) 0.79831(17) 0.0457(7) Uani 1 1 d . . .
O8 O 0.1102(3) 0.30918(16) 0.61945(18) 0.0526(8) Uani 1 1 d . . .
O9 O -0.1662(3) 0.14115(16) 0.5985(2) 0.0608(9) Uani 1 1 d . . .
O10 O 0.0871(2) 0.04249(11) 0.87339(14) 0.0254(5) Uani 1 1 d . . .
O11 O -0.0226(2) 0.00076(12) 0.72173(15) 0.0281(6) Uani 1 1 d . . .
C1 C 0.4769(4) 0.0650(2) 0.7795(3) 0.0358(9) Uani 1 1 d . . .
C2 C 0.3301(3) -0.0459(2) 0.7657(2) 0.0292(8) Uani 1 1 d . . .
C3 C 0.2274(4) -0.0094(2) 0.5707(2) 0.0344(9) Uani 1 1 d . . .
H3A H 0.1786 -0.0573 0.5710 0.041 Uiso 1 1 calc R . .
C4 C 0.1679(4) 0.0657(2) 0.5641(2) 0.0386(10) Uani 1 1 d . . .
H4A H 0.0719 0.0776 0.5590 0.046 Uiso 1 1 calc R . .
C5 C 0.2775(4) 0.1198(2) 0.5664(2) 0.0405(10) Uani 1 1 d . . .
H5A H 0.2679 0.1747 0.5633 0.049 Uiso 1 1 calc R . .
C6 C 0.4018(4) 0.0790(2) 0.5740(2) 0.0367(9) Uani 1 1 d . . .
H6A H 0.4915 0.1013 0.5768 0.044 Uiso 1 1 calc R . .
C7 C 0.3720(4) -0.0005(2) 0.5768(2) 0.0341(9) Uani 1 1 d . . .
H7A H 0.4380 -0.0415 0.5820 0.041 Uiso 1 1 calc R . .
C8 C 0.0734(4) 0.2699(2) 0.6730(2) 0.0339(9) Uani 1 1 d . . .
C9 C -0.0965(4) 0.1628(2) 0.6605(3) 0.0402(10) Uani 1 1 d . . .
C10 C -0.0204(4) 0.2040(2) 0.9139(2) 0.0390(10) Uani 1 1 d . . .
H10A H 0.0244 0.1662 0.9529 0.047 Uiso 1 1 calc R . .
C11 C 0.0312(4) 0.27791(19) 0.8970(2) 0.0349(9) Uani 1 1 d . . .
H11A H 0.1170 0.2992 0.9229 0.042 Uiso 1 1 calc R . .
C12 C -0.0654(4) 0.31471(19) 0.8357(2) 0.0323(9) Uani 1 1 d . . .
H12A H -0.0571 0.3655 0.8126 0.039 Uiso 1 1 calc R . .
C13 C -0.1766(4) 0.2640(2) 0.8140(2) 0.0372(9) Uani 1 1 d . . .
H13A H -0.2564 0.2741 0.7731 0.045 Uiso 1 1 calc R . .
C14 C -0.1502(4) 0.1958(2) 0.8628(3) 0.0389(10) Uani 1 1 d . . .
H14A H -0.2093 0.1518 0.8617 0.047 Uiso 1 1 calc R . .
C15 C 0.3725(3) 0.20433(18) 0.8765(2) 0.0256(8) Uani 1 1 d . . .
C16 C 0.3490(4) 0.16559(19) 0.9532(2) 0.0328(9) Uani 1 1 d . . .
H16A H 0.2739 0.1302 0.9516 0.039 Uiso 1 1 calc R . .
C17 C 0.4331(4) 0.1780(2) 1.0311(2) 0.0383(9) Uani 1 1 d . . .
H17A H 0.4158 0.1510 1.0826 0.046 Uiso 1 1 calc R . .
C18 C 0.5431(4) 0.2297(2) 1.0348(2) 0.0369(10) Uani 1 1 d . . .
H18A H 0.6024 0.2374 1.0882 0.044 Uiso 1 1 calc R . .
C19 C 0.5653(4) 0.2700(2) 0.9595(3) 0.0332(9) Uani 1 1 d . . .
H19A H 0.6391 0.3064 0.9615 0.040 Uiso 1 1 calc R . .
C20 C 0.4803(3) 0.25727(18) 0.8818(2) 0.0287(8) Uani 1 1 d . . .
H20A H 0.4961 0.2855 0.8308 0.034 Uiso 1 1 calc R . .
C21 C 0.1137(4) -0.03637(19) 0.9061(2) 0.0367(9) Uani 1 1 d . . .
H21A H 0.1305 -0.0709 0.8570 0.044 Uiso 1 1 calc R . .
H21B H 0.0316 -0.0561 0.9312 0.044 Uiso 1 1 calc R . .
C22 C 0.2366(4) -0.0375(2) 0.9750(3) 0.0506(11) Uani 1 1 d . . .
H22A H 0.2561 -0.0911 0.9943 0.076 Uiso 1 1 calc R . .
H22B H 0.2175 -0.0058 1.0251 0.076 Uiso 1 1 calc R . .
H22C H 0.3169 -0.0162 0.9507 0.076 Uiso 1 1 calc R . .
C23 C -0.1603(3) -0.0042(2) 0.7469(3) 0.0380(10) Uani 1 1 d . . .
H23A H -0.2014 0.0484 0.7471 0.046 Uiso 1 1 calc R . .
H23B H -0.1553 -0.0259 0.8070 0.046 Uiso 1 1 calc R . .
C24 C -0.2497(4) -0.0552(2) 0.6840(3) 0.0460(11) Uani 1 1 d . . .
H24A H -0.3433 -0.0573 0.7009 0.069 Uiso 1 1 calc R . .
H24B H -0.2106 -0.1078 0.6853 0.069 Uiso 1 1 calc R . .
H24C H -0.2539 -0.0339 0.6244 0.069 Uiso 1 1 calc R . .

loop_
_atom_site_aniso_label
_atom_site_aniso_U_11
_atom_site_aniso_U_22
_atom_site_aniso_U_33
_atom_site_aniso_U_23
_atom_site_aniso_U_13
_atom_site_aniso_U_12
Mo1 0.02004(17) 0.02166(17) 0.02114(18) -0.00129(12) 0.00265(13) 0.00028(12)
Mo2 0.02474(17) 0.01933(17) 0.02225(17) -0.00178(13) -0.00101(13) 0.00425(13)
P1 0.0244(5) 0.0216(4) 0.0224(5) -0.0004(4) 0.0009(4) -0.0017(4)
P2 0.0193(4) 0.0186(4) 0.0239(5) -0.0020(4) 0.0004(4) -0.0003(4)
O1 0.0280(16) 0.077(2) 0.065(2) -0.0318(17) -0.0086(15) 0.0048(15)
O2 0.0623(19) 0.0283(14) 0.0443(18) 0.0060(13) -0.0018(14) 0.0115(14)
O8 0.073(2) 0.0513(17) 0.0362(17) 0.0188(14) 0.0166(15) 0.0197(16)
O9 0.0611(19) 0.0589(18) 0.052(2) -0.0252(15) -0.0330(16) 0.0228(15)
O10 0.0321(13) 0.0187(11) 0.0255(13) 0.0017(10) 0.0044(11) 0.0013(10)
O11 0.0190(12) 0.0283(13) 0.0373(15) -0.0100(11) 0.0042(11) -0.0029(10)
C1 0.026(2) 0.035(2) 0.047(3) -0.0142(18) 0.0098(19) 0.0034(17)
C2 0.0261(19) 0.037(2) 0.024(2) -0.0066(17) 0.0006(16) 0.0004(17)
C3 0.052(3) 0.032(2) 0.019(2) -0.0059(16) 0.0044(18) -0.0072(19)
C4 0.039(2) 0.056(3) 0.020(2) -0.0029(18) 0.0022(18) 0.012(2)
C5 0.071(3) 0.031(2) 0.020(2) 0.0010(16) 0.007(2) 0.007(2)
C6 0.039(2) 0.047(2) 0.027(2) -0.0017(18) 0.0147(18) -0.012(2)
C7 0.039(2) 0.038(2) 0.026(2) -0.0037(17) 0.0099(18) 0.0047(18)
C8 0.044(2) 0.031(2) 0.027(2) 0.0018(17) 0.0053(18) 0.0168(18)
C9 0.043(2) 0.037(2) 0.037(3) -0.0106(19) -0.009(2) 0.0213(19)
C10 0.061(3) 0.033(2) 0.025(2) 0.0007(17) 0.014(2) 0.012(2)
C11 0.036(2) 0.035(2) 0.033(2) -0.0174(17) 0.0048(18) -0.0062(18)
C12 0.044(2) 0.0211(18) 0.035(2) -0.0028(16) 0.0167(19) 0.0059(18)
C13 0.025(2) 0.047(2) 0.040(2) -0.0062(19) 0.0067(18) 0.0086(18)
C14 0.043(2) 0.031(2) 0.047(3) -0.0057(19) 0.023(2) -0.0095(19)
C15 0.0233(18) 0.0231(17) 0.029(2) -0.0027(15) -0.0007(16) 0.0042(15)
C16 0.029(2) 0.031(2) 0.035(2) 0.0025(17) -0.0048(18) -0.0059(17)
C17 0.042(2) 0.040(2) 0.029(2) 0.0009(18) -0.0078(18) 0.0009(19)
C18 0.034(2) 0.038(2) 0.034(2) -0.0152(18) -0.0157(18) 0.0069(18)
C19 0.0244(19) 0.032(2) 0.043(3) -0.0135(18) -0.0005(18) -0.0021(16)
C20 0.0251(19) 0.0248(18) 0.036(2) -0.0054(16) 0.0049(17) -0.0010(16)
C21 0.048(2) 0.0258(19) 0.038(2) 0.0083(17) 0.013(2) 0.0027(18)
C22 0.067(3) 0.042(2) 0.041(3) 0.008(2) 0.000(2) 0.017(2)
C23 0.0227(19) 0.038(2) 0.054(3) -0.0146(19) 0.0084(19) -0.0036(17)
C24 0.026(2) 0.054(3) 0.058(3) -0.021(2) 0.002(2) -0.0102(19)

loop_
_atom_type_symbol
_atom_type_description
_atom_type_scat_dispersion_real
_atom_type_scat_dispersion_imag
_atom_type_scat_source
C C 0.0033 0.0016 'International Tables Vol C Tables 4.2.6.8 and 6.1.1.4'
H H 0.0000 0.0000 'International Tables Vol C Tables 4.2.6.8 and 6.1.1.4'
O O 0.0106 0.0060 'International Tables Vol C Tables 4.2.6.8 and 6.1.1.4'
P P 0.1023 0.0942 'International Tables Vol C Tables 4.2.6.8 and 6.1.1.4'
Mo Mo -1.6832 0.6857 'International Tables Vol C Tables 4.2.6.8 and 6.1.1.4'

loop_
_geom_angle_atom_site_label_1
_geom_angle_atom_site_label_2
_geom_angle_atom_site_label_3
_geom_angle
_geom_angle_site_symmetry_1
_geom_angle_site_symmetry_3
_geom_angle_publ_flag
C2 Mo1 C1 74.88(15) . . ?
C2 Mo1 C7 92.37(13) . . ?
C1 Mo1 C7 103.18(14) . . ?
C2 Mo1 C3 92.72(13) . . ?
C1 Mo1 C3 137.36(14) . . ?
C7 Mo1 C3 35.55(12) . . ?
C2 Mo1 C6 123.08(14) . . ?
C1 Mo1 C6 94.03(14) . . ?
C7 Mo1 C6 35.09(12) . . ?
C3 Mo1 C6 58.58(13) . . ?
C2 Mo1 C4 124.05(14) . . ?
C1 Mo1 C4 151.28(15) . . ?
C7 Mo1 C4 58.59(13) . . ?
C3 Mo1 C4 35.29(12) . . ?
C6 Mo1 C4 58.00(13) . . ?
C2 Mo1 C5 148.94(13) . . ?
C1 Mo1 C5 117.70(15) . . ?
C7 Mo1 C5 57.93(12) . . ?
C3 Mo1 C5 58.26(13) . . ?
C6 Mo1 C5 34.36(12) . . ?
C4 Mo1 C5 34.84(12) . . ?
C2 Mo1 P2 86.21(10) . . ?
C1 Mo1 P2 116.94(11) . . ?
C7 Mo1 P2 137.80(9) . . ?
C3 Mo1 P2 102.32(10) . . ?
C6 Mo1 P2 143.05(10) . . ?
C4 Mo1 P2 87.77(9) . . ?
C5 Mo1 P2 109.13(10) . . ?
C2 Mo1 P1 125.03(10) . . ?
C1 Mo1 P1 78.07(10) . . ?
C7 Mo1 P1 140.42(9) . . ?
C3 Mo1 P1 137.07(9) . . ?
C6 Mo1 P1 105.61(10) . . ?
C4 Mo1 P1 101.78(9) . . ?
C5 Mo1 P1 86.01(9) . . ?
P2 Mo1 P1 65.26(3) . . ?
C9 Mo2 C8 77.94(16) . . ?
C9 Mo2 C13 92.82(14) . . ?
C8 Mo2 C13 107.51(14) . . ?
C9 Mo2 C14 99.09(15) . . ?
C8 Mo2 C14 142.54(13) . . ?
C13 Mo2 C14 35.04(12) . . ?
C9 Mo2 C10 132.19(16) . . ?
C8 Mo2 C10 143.06(14) . . ?
C13 Mo2 C10 58.19(13) . . ?
C14 Mo2 C10 35.14(13) . . ?
C9 Mo2 C12 119.54(13) . . ?
C8 Mo2 C12 90.72(13) . . ?
C13 Mo2 C12 34.75(12) . . ?
C14 Mo2 C12 57.86(12) . . ?
C10 Mo2 C12 57.63(12) . . ?
C9 Mo2 C11 150.53(14) . . ?
C8 Mo2 C11 108.37(14) . . ?
C13 Mo2 C11 57.72(13) . . ?
C14 Mo2 C11 57.93(13) . . ?
C10 Mo2 C11 34.70(12) . . ?
C12 Mo2 C11 34.35(12) . . ?
C9 Mo2 P2 77.99(10) . . ?
C8 Mo2 P2 117.27(10) . . ?
C13 Mo2 P2 130.69(10) . . ?
C14 Mo2 P2 98.06(9) . . ?
C10 Mo2 P2 92.91(9) . . ?
C12 Mo2 P2 150.51(9) . . ?
C11 Mo2 P2 120.33(9) . . ?
C9 Mo2 P1 114.27(11) . . ?
C8 Mo2 P1 73.86(10) . . ?
C13 Mo2 P1 152.12(10) . . ?
C14 Mo2 P1 136.94(11) . . ?
C10 Mo2 P1 103.37(10) . . ?
C12 Mo2 P1 118.87(9) . . ?
C11 Mo2 P1 94.95(9) . . ?
P2 Mo2 P1 65.38(3) . . ?
C15 P1 Mo2 115.71(11) . . ?
C15 P1 Mo1 117.62(10) . . ?
Mo2 P1 Mo1 107.32(3) . . ?
C15 P1 H100 92.4(15) . . ?
Mo2 P1 H100 117.4(14) . . ?
Mo1 P1 H100 105.9(13) . . ?
O11 P2 O10 101.62(11) . . ?
O11 P2 Mo1 106.77(8) . . ?
O10 P2 Mo1 119.18(9) . . ?
O11 P2 Mo2 118.24(9) . . ?
O10 P2 Mo2 102.39(8) . . ?
Mo1 P2 Mo2 109.12(3) . . ?
C21 O10 P2 122.2(2) . . ?
C23 O11 P2 119.22(19) . . ?
O1 C1 Mo1 177.6(3) . . ?
O2 C2 Mo1 172.2(3) . . ?
C7 C3 C4 107.6(3) . . ?
C7 C3 Mo1 71.9(2) . . ?
C4 C3 Mo1 74.0(2) . . ?
C7 C3 H3A 126.2 . . ?
C4 C3 H3A 126.2 . . ?
Mo1 C3 H3A 119.8 . . ?
C5 C4 C3 107.3(3) . . ?
C5 C4 Mo1 73.1(2) . . ?
C3 C4 Mo1 70.7(2) . . ?
C5 C4 H4A 126.4 . . ?
C3 C4 H4A 126.4 . . ?
Mo1 C4 H4A 121.6 . . ?
C6 C5 C4 108.6(3) . . ?
C6 C5 Mo1 71.9(2) . . ?
C4 C5 Mo1 72.1(2) . . ?
C6 C5 H5A 125.7 . . ?
C4 C5 H5A 125.7 . . ?
Mo1 C5 H5A 122.0 . . ?
C5 C6 C7 108.2(3) . . ?
C5 C6 Mo1 73.8(2) . . ?
C7 C6 Mo1 70.89(19) . . ?
C5 C6 H6A 125.9 . . ?
C7 C6 H6A 125.9 . . ?
Mo1 C6 H6A 121.2 . . ?
C6 C7 C3 108.3(3) . . ?
C6 C7 Mo1 74.0(2) . . ?
C3 C7 Mo1 72.57(19) . . ?
C6 C7 H7A 125.9 . . ?
C3 C7 H7A 125.9 . . ?
Mo1 C7 H7A 119.4 . . ?
O8 C8 Mo2 178.7(4) . . ?
O9 C9 Mo2 176.7(3) . . ?
C11 C10 C14 107.8(3) . . ?
C11 C10 Mo2 73.7(2) . . ?
C14 C10 Mo2 71.8(2) . . ?
C11 C10 H10A 126.1 . . ?
C14 C10 H10A 126.1 . . ?
Mo2 C10 H10A 120.2 . . ?
C12 C11 C10 108.0(3) . . ?
C12 C11 Mo2 72.5(2) . . ?
C10 C11 Mo2 71.6(2) . . ?
C12 C11 H11A 126.0 . . ?
C10 C11 H11A 126.0 . . ?
Mo2 C11 H11A 121.6 . . ?
C11 C12 C13 108.3(3) . . ?
C11 C12 Mo2 73.14(19) . . ?
C13 C12 Mo2 71.19(19) . . ?
C11 C12 H12A 125.9 . . ?
C13 C12 H12A 125.9 . . ?
Mo2 C12 H12A 121.5 . . ?
C12 C13 C14 108.2(3) . . ?
C12 C13 Mo2 74.06(19) . . ?
C14 C13 Mo2 72.5(2) . . ?
C12 C13 H13A 125.9 . . ?
C14 C13 H13A 125.9 . . ?
Mo2 C13 H13A 119.3 . . ?
C13 C14 C10 107.8(3) . . ?
C13 C14 Mo2 72.4(2) . . ?
C10 C14 Mo2 73.0(2) . . ?
C13 C14 H14A 126.1 . . ?
C10 C14 H14A 126.1 . . ?
Mo2 C14 H14A 120.2 . . ?
C20 C15 C16 118.0(3) . . ?
C20 C15 P1 120.8(3) . . ?
C16 C15 P1 121.2(2) . . ?
C17 C16 C15 121.0(3) . . ?
C17 C16 H16A 119.5 . . ?
C15 C16 H16A 119.5 . . ?
C16 C17 C18 120.3(4) . . ?
C16 C17 H17A 119.8 . . ?
C18 C17 H17A 119.8 . . ?
C17 C18 C19 119.2(3) . . ?
C17 C18 H18A 120.4 . . ?
C19 C18 H18A 120.4 . . ?
C20 C19 C18 120.0(3) . . ?
C20 C19 H19A 120.0 . . ?
C18 C19 H19A 120.0 . . ?
C19 C20 C15 121.5(3) . . ?
C19 C20 H20A 119.3 . . ?
C15 C20 H20A 119.3 . . ?
O10 C21 C22 110.3(3) . . ?
O10 C21 H21A 109.6 . . ?
C22 C21 H21A 109.6 . . ?
O10 C21 H21B 109.6 . . ?
C22 C21 H21B 109.6 . . ?
H21A C21 H21B 108.1 . . ?
C21 C22 H22A 109.5 . . ?
C21 C22 H22B 109.5 . . ?
H22A C22 H22B 109.5 . . ?
C21 C22 H22C 109.5 . . ?
H22A C22 H22C 109.5 . . ?
H22B C22 H22C 109.5 . . ?
O11 C23 C24 110.2(3) . . ?
O11 C23 H23A 109.6 . . ?
C24 C23 H23A 109.6 . . ?
O11 C23 H23B 109.6 . . ?
C24 C23 H23B 109.6 . . ?
H23A C23 H23B 108.1 . . ?
C23 C24 H24A 109.5 . . ?
C23 C24 H24B 109.5 . . ?
H24A C24 H24B 109.5 . . ?
C23 C24 H24C 109.5 . . ?
H24A C24 H24C 109.5 . . ?
H24B C24 H24C 109.5 . . ?

loop_
_geom_bond_atom_site_label_1
_geom_bond_atom_site_label_2
_geom_bond_distance
_geom_bond_site_symmetry_2
_geom_bond_publ_flag
Mo1 C2 1.953(4) . ?
Mo1 C1 1.955(4) . ?
Mo1 C7 2.301(3) . ?
Mo1 C3 2.310(3) . ?
Mo1 C6 2.341(3) . ?
Mo1 C4 2.353(4) . ?
Mo1 C5 2.366(3) . ?
Mo1 P2 2.4801(9) . ?
Mo1 P1 2.5290(9) . ?
Mo2 C9 1.956(4) . ?
Mo2 C8 1.964(4) . ?
Mo2 C13 2.320(3) . ?
Mo2 C14 2.321(3) . ?
Mo2 C10 2.337(3) . ?
Mo2 C12 2.357(3) . ?
Mo2 C11 2.365(3) . ?
Mo2 P2 2.4967(8) . ?
Mo2 P1 2.5047(9) . ?
P1 C15 1.825(3) . ?
P1 H100 1.29(3) . ?
P2 O11 1.635(2) . ?
P2 O10 1.637(2) . ?
O1 C1 1.164(4) . ?
O2 C2 1.163(4) . ?
O8 C8 1.156(4) . ?
O9 C9 1.157(4) . ?
O10 C21 1.457(4) . ?
O11 C23 1.446(4) . ?
C3 C7 1.408(5) . ?
C3 C4 1.414(5) . ?
C3 H3A 0.9500 . ?
C4 C5 1.413(5) . ?
C4 H4A 0.9500 . ?
C5 C6 1.390(5) . ?
C5 H5A 0.9500 . ?
C6 C7 1.400(5) . ?
C6 H6A 0.9500 . ?
C7 H7A 0.9500 . ?
C10 C11 1.402(5) . ?
C10 C14 1.406(5) . ?
C10 H10A 0.9500 . ?
C11 C12 1.394(5) . ?
C11 H11A 0.9500 . ?
C12 C13 1.397(5) . ?
C12 H12A 0.9500 . ?
C13 C14 1.397(5) . ?
C13 H13A 0.9500 . ?
C14 H14A 0.9500 . ?
C15 C20 1.384(4) . ?
C15 C16 1.397(5) . ?
C16 C17 1.374(5) . ?
C16 H16A 0.9500 . ?
C17 C18 1.388(5) . ?
C17 H17A 0.9500 . ?
C18 C19 1.388(5) . ?
C18 H18A 0.9500 . ?
C19 C20 1.379(5) . ?
C19 H19A 0.9500 . ?
C20 H20A 0.9500 . ?
C21 C22 1.491(5) . ?
C21 H21A 0.9900 . ?
C21 H21B 0.9900 . ?
C22 H22A 0.9800 . ?
C22 H22B 0.9800 . ?
C22 H22C 0.9800 . ?
C23 C24 1.498(5) . ?
C23 H23A 0.9900 . ?
C23 H23B 0.9900 . ?
C24 H24A 0.9800 . ?
C24 H24B 0.9800 . ?
C24 H24C 0.9800 . ?

loop_
_geom_torsion_atom_site_label_1
_geom_torsion_atom_site_label_2
_geom_torsion_atom_site_label_3
_geom_torsion_atom_site_label_4
_geom_torsion
_geom_torsion_site_symmetry_1
_geom_torsion_site_symmetry_2
_geom_torsion_site_symmetry_3
_geom_torsion_site_symmetry_4
_geom_torsion_publ_flag
C9 Mo2 P1 C15 -169.09(16) . . . . ?
C8 Mo2 P1 C15 122.57(16) . . . . ?
C13 Mo2 P1 C15 25.5(2) . . . . ?
C14 Mo2 P1 C15 -31.68(18) . . . . ?
C10 Mo2 P1 C15 -19.29(15) . . . . ?
C12 Mo2 P1 C15 40.88(15) . . . . ?
C11 Mo2 P1 C15 14.85(15) . . . . ?
P2 Mo2 P1 C15 -106.33(12) . . . . ?
C9 Mo2 P1 Mo1 -35.54(13) . . . . ?
C8 Mo2 P1 Mo1 -103.88(11) . . . . ?
C13 Mo2 P1 Mo1 159.1(2) . . . . ?
C14 Mo2 P1 Mo1 101.88(13) . . . . ?
C10 Mo2 P1 Mo1 114.27(9) . . . . ?
C12 Mo2 P1 Mo1 174.43(10) . . . . ?
C11 Mo2 P1 Mo1 148.41(9) . . . . ?
P2 Mo2 P1 Mo1 27.22(3) . . . . ?
C2 Mo1 P1 C15 39.41(18) . . . . ?
C1 Mo1 P1 C15 -22.31(17) . . . . ?
C7 Mo1 P1 C15 -118.63(19) . . . . ?
C3 Mo1 P1 C15 -173.57(18) . . . . ?
C6 Mo1 P1 C15 -113.20(16) . . . . ?
C4 Mo1 P1 C15 -172.95(16) . . . . ?
C5 Mo1 P1 C15 -141.72(16) . . . . ?
P2 Mo1 P1 C15 105.08(13) . . . . ?
C2 Mo1 P1 Mo2 -93.12(12) . . . . ?
C1 Mo1 P1 Mo2 -154.84(12) . . . . ?
C7 Mo1 P1 Mo2 108.83(15) . . . . ?
C3 Mo1 P1 Mo2 53.90(14) . . . . ?
C6 Mo1 P1 Mo2 114.26(10) . . . . ?
C4 Mo1 P1 Mo2 54.51(10) . . . . ?
C5 Mo1 P1 Mo2 85.75(10) . . . . ?
P2 Mo1 P1 Mo2 -27.45(3) . . . . ?
C2 Mo1 P2 O11 -71.68(13) . . . . ?
C1 Mo1 P2 O11 -142.60(15) . . . . ?
C7 Mo1 P2 O11 17.67(17) . . . . ?
C3 Mo1 P2 O11 20.28(13) . . . . ?
C6 Mo1 P2 O11 73.60(18) . . . . ?
C4 Mo1 P2 O11 52.66(13) . . . . ?
C5 Mo1 P2 O11 80.66(13) . . . . ?
P1 Mo1 P2 O11 156.71(10) . . . . ?
C2 Mo1 P2 O10 42.48(13) . . . . ?
C1 Mo1 P2 O10 -28.44(15) . . . . ?
C7 Mo1 P2 O10 131.83(16) . . . . ?
C3 Mo1 P2 O10 134.44(13) . . . . ?
C6 Mo1 P2 O10 -172.24(17) . . . . ?
C4 Mo1 P2 O10 166.82(13) . . . . ?
C5 Mo1 P2 O10 -165.18(13) . . . . ?
P1 Mo1 P2 O10 -89.13(9) . . . . ?
C2 Mo1 P2 Mo2 159.46(10) . . . . ?
C1 Mo1 P2 Mo2 88.54(12) . . . . ?
C7 Mo1 P2 Mo2 -111.19(14) . . . . ?
C3 Mo1 P2 Mo2 -108.58(9) . . . . ?
C6 Mo1 P2 Mo2 -55.26(16) . . . . ?
C4 Mo1 P2 Mo2 -76.20(10) . . . . ?
C5 Mo1 P2 Mo2 -48.20(10) . . . . ?
P1 Mo1 P2 Mo2 27.85(3) . . . . ?
C9 Mo2 P2 O11 -26.27(15) . . . . ?
C8 Mo2 P2 O11 -95.79(16) . . . . ?
C13 Mo2 P2 O11 57.03(17) . . . . ?
C14 Mo2 P2 O11 71.37(14) . . . . ?
C10 Mo2 P2 O11 106.31(14) . . . . ?
C12 Mo2 P2 O11 104.1(2) . . . . ?
C11 Mo2 P2 O11 128.79(14) . . . . ?
P1 Mo2 P2 O11 -150.31(10) . . . . ?
C9 Mo2 P2 O10 -136.89(15) . . . . ?
C8 Mo2 P2 O10 153.60(15) . . . . ?
C13 Mo2 P2 O10 -53.59(16) . . . . ?
C14 Mo2 P2 O10 -39.25(13) . . . . ?
C10 Mo2 P2 O10 -4.31(13) . . . . ?
C12 Mo2 P2 O10 -6.5(2) . . . . ?
C11 Mo2 P2 O10 18.17(14) . . . . ?
P1 Mo2 P2 O10 99.07(9) . . . . ?
C9 Mo2 P2 Mo1 95.92(12) . . . . ?
C8 Mo2 P2 Mo1 26.40(13) . . . . ?
C13 Mo2 P2 Mo1 179.22(13) . . . . ?
C14 Mo2 P2 Mo1 -166.44(10) . . . . ?
C10 Mo2 P2 Mo1 -131.50(10) . . . . ?
C12 Mo2 P2 Mo1 -133.70(18) . . . . ?
C11 Mo2 P2 Mo1 -109.02(11) . . . . ?
P1 Mo2 P2 Mo1 -28.12(3) . . . . ?
O11 P2 O10 C21 52.5(3) . . . . ?
Mo1 P2 O10 C21 -64.3(3) . . . . ?
Mo2 P2 O10 C21 175.2(2) . . . . ?
O10 P2 O11 C23 55.7(3) . . . . ?
Mo1 P2 O11 C23 -178.7(2) . . . . ?
Mo2 P2 O11 C23 -55.4(3) . . . . ?
C2 Mo1 C1 O1 21(8) . . . . ?
C7 Mo1 C1 O1 -67(8) . . . . ?
C3 Mo1 C1 O1 -56(8) . . . . ?
C6 Mo1 C1 O1 -102(8) . . . . ?
C4 Mo1 C1 O1 -114(8) . . . . ?
C5 Mo1 C1 O1 -128(8) . . . . ?
P2 Mo1 C1 O1 99(8) . . . . ?
P1 Mo1 C1 O1 153(8) . . . . ?
C1 Mo1 C2 O2 -68(2) . . . . ?
C7 Mo1 C2 O2 35(2) . . . . ?
C3 Mo1 C2 O2 70(2) . . . . ?
C6 Mo1 C2 O2 17(2) . . . . ?
C4 Mo1 C2 O2 88(2) . . . . ?
C5 Mo1 C2 O2 51(2) . . . . ?
P2 Mo1 C2 O2 172(2) . . . . ?
P1 Mo1 C2 O2 -132(2) . . . . ?
C2 Mo1 C3 C7 -90.3(2) . . . . ?
C1 Mo1 C3 C7 -19.8(3) . . . . ?
C6 Mo1 C3 C7 37.4(2) . . . . ?
C4 Mo1 C3 C7 115.2(3) . . . . ?
C5 Mo1 C3 C7 78.0(2) . . . . ?
P2 Mo1 C3 C7 -176.99(19) . . . . ?
P1 Mo1 C3 C7 116.2(2) . . . . ?
C2 Mo1 C3 C4 154.5(2) . . . . ?
C1 Mo1 C3 C4 -135.0(3) . . . . ?
C7 Mo1 C3 C4 -115.2(3) . . . . ?
C6 Mo1 C3 C4 -77.8(2) . . . . ?
C5 Mo1 C3 C4 -37.2(2) . . . . ?
P2 Mo1 C3 C4 67.8(2) . . . . ?
P1 Mo1 C3 C4 1.0(3) . . . . ?
C7 C3 C4 C5 -0.1(4) . . . . ?
Mo1 C3 C4 C5 64.4(2) . . . . ?
C7 C3 C4 Mo1 -64.5(2) . . . . ?
C2 Mo1 C4 C5 -147.0(2) . . . . ?
C1 Mo1 C4 C5 -21.7(4) . . . . ?
C7 Mo1 C4 C5 -77.8(2) . . . . ?
C3 Mo1 C4 C5 -115.8(3) . . . . ?
C6 Mo1 C4 C5 -36.3(2) . . . . ?
P2 Mo1 C4 C5 129.0(2) . . . . ?
P1 Mo1 C4 C5 64.9(2) . . . . ?
C2 Mo1 C4 C3 -31.2(3) . . . . ?
C1 Mo1 C4 C3 94.1(3) . . . . ?
C7 Mo1 C4 C3 38.1(2) . . . . ?
C6 Mo1 C4 C3 79.6(2) . . . . ?
C5 Mo1 C4 C3 115.8(3) . . . . ?
P2 Mo1 C4 C3 -115.1(2) . . . . ?
P1 Mo1 C4 C3 -179.3(2) . . . . ?
C3 C4 C5 C6 0.2(4) . . . . ?
Mo1 C4 C5 C6 63.0(3) . . . . ?
C3 C4 C5 Mo1 -62.8(2) . . . . ?
C2 Mo1 C5 C6 -56.3(4) . . . . ?
C1 Mo1 C5 C6 51.2(3) . . . . ?
C7 Mo1 C5 C6 -37.4(2) . . . . ?
C3 Mo1 C5 C6 -79.6(2) . . . . ?
C4 Mo1 C5 C6 -117.2(3) . . . . ?
P2 Mo1 C5 C6 -172.47(19) . . . . ?
P1 Mo1 C5 C6 125.5(2) . . . . ?
C2 Mo1 C5 C4 60.9(4) . . . . ?
C1 Mo1 C5 C4 168.4(2) . . . . ?
C7 Mo1 C5 C4 79.8(2) . . . . ?
C3 Mo1 C5 C4 37.7(2) . . . . ?
C6 Mo1 C5 C4 117.2(3) . . . . ?
P2 Mo1 C5 C4 -55.2(2) . . . . ?
P1 Mo1 C5 C4 -117.3(2) . . . . ?
C4 C5 C6 C7 -0.2(4) . . . . ?
Mo1 C5 C6 C7 63.0(2) . . . . ?
C4 C5 C6 Mo1 -63.2(3) . . . . ?
C2 Mo1 C6 C5 149.2(2) . . . . ?
C1 Mo1 C6 C5 -136.3(2) . . . . ?
C7 Mo1 C6 C5 116.4(3) . . . . ?
C3 Mo1 C6 C5 78.5(2) . . . . ?
C4 Mo1 C6 C5 36.8(2) . . . . ?
P2 Mo1 C6 C5 11.9(3) . . . . ?
P1 Mo1 C6 C5 -57.5(2) . . . . ?
C2 Mo1 C6 C7 32.7(3) . . . . ?
C1 Mo1 C6 C7 107.3(2) . . . . ?
C3 Mo1 C6 C7 -37.9(2) . . . . ?
C4 Mo1 C6 C7 -79.7(2) . . . . ?
C5 Mo1 C6 C7 -116.4(3) . . . . ?
P2 Mo1 C6 C7 -104.6(2) . . . . ?
P1 Mo1 C6 C7 -174.0(2) . . . . ?
C5 C6 C7 C3 0.2(4) . . . . ?
Mo1 C6 C7 C3 65.0(2) . . . . ?
C5 C6 C7 Mo1 -64.8(3) . . . . ?
C4 C3 C7 C6 0.0(4) . . . . ?
Mo1 C3 C7 C6 -65.9(2) . . . . ?
C4 C3 C7 Mo1 65.9(2) . . . . ?
C2 Mo1 C7 C6 -153.0(2) . . . . ?
C1 Mo1 C7 C6 -78.0(2) . . . . ?
C3 Mo1 C7 C6 115.6(3) . . . . ?
C4 Mo1 C7 C6 77.8(2) . . . . ?
C5 Mo1 C7 C6 36.6(2) . . . . ?
P2 Mo1 C7 C6 120.0(2) . . . . ?
P1 Mo1 C7 C6 9.1(3) . . . . ?
C2 Mo1 C7 C3 91.4(2) . . . . ?
C1 Mo1 C7 C3 166.4(2) . . . . ?
C6 Mo1 C7 C3 -115.6(3) . . . . ?
C4 Mo1 C7 C3 -37.8(2) . . . . ?
C5 Mo1 C7 C3 -79.0(2) . . . . ?
P2 Mo1 C7 C3 4.4(3) . . . . ?
P1 Mo1 C7 C3 -106.5(2) . . . . ?
C9 Mo2 C8 O8 -179(100) . . . . ?
C13 Mo2 C8 O8 92(14) . . . . ?
C14 Mo2 C8 O8 92(14) . . . . ?
C10 Mo2 C8 O8 32(14) . . . . ?
C12 Mo2 C8 O8 61(14) . . . . ?
C11 Mo2 C8 O8 31(14) . . . . ?
P2 Mo2 C8 O8 -110(14) . . . . ?
P1 Mo2 C8 O8 -59(14) . . . . ?
C8 Mo2 C9 O9 -84(7) . . . . ?
C13 Mo2 C9 O9 23(7) . . . . ?
C14 Mo2 C9 O9 58(7) . . . . ?
C10 Mo2 C9 O9 72(7) . . . . ?
C12 Mo2 C9 O9 0(7) . . . . ?
C11 Mo2 C9 O9 22(7) . . . . ?
P2 Mo2 C9 O9 154(7) . . . . ?
P1 Mo2 C9 O9 -150(7) . . . . ?
C9 Mo2 C10 C11 -139.0(2) . . . . ?
C8 Mo2 C10 C11 -1.6(4) . . . . ?
C13 Mo2 C10 C11 -78.0(2) . . . . ?
C14 Mo2 C10 C11 -115.5(3) . . . . ?
C12 Mo2 C10 C11 -36.7(2) . . . . ?
P2 Mo2 C10 C11 144.6(2) . . . . ?
P1 Mo2 C10 C11 79.2(2) . . . . ?
C9 Mo2 C10 C14 -23.5(3) . . . . ?
C8 Mo2 C10 C14 113.9(3) . . . . ?
C13 Mo2 C10 C14 37.6(2) . . . . ?
C12 Mo2 C10 C14 78.8(2) . . . . ?
C11 Mo2 C10 C14 115.5(3) . . . . ?
P2 Mo2 C10 C14 -99.9(2) . . . . ?
P1 Mo2 C10 C14 -165.26(19) . . . . ?
C14 C10 C11 C12 -0.4(4) . . . . ?
Mo2 C10 C11 C12 63.8(2) . . . . ?
C14 C10 C11 Mo2 -64.2(2) . . . . ?
C9 Mo2 C11 C12 -35.6(4) . . . . ?
C8 Mo2 C11 C12 62.5(2) . . . . ?
C13 Mo2 C11 C12 -37.0(2) . . . . ?
C14 Mo2 C11 C12 -78.7(2) . . . . ?
C10 Mo2 C11 C12 -116.5(3) . . . . ?
P2 Mo2 C11 C12 -158.63(17) . . . . ?
P1 Mo2 C11 C12 137.08(19) . . . . ?
C9 Mo2 C11 C10 80.9(4) . . . . ?
C8 Mo2 C11 C10 179.0(2) . . . . ?
C13 Mo2 C11 C10 79.5(2) . . . . ?
C14 Mo2 C11 C10 37.8(2) . . . . ?
C12 Mo2 C11 C10 116.5(3) . . . . ?
P2 Mo2 C11 C10 -42.1(2) . . . . ?
P1 Mo2 C11 C10 -106.4(2) . . . . ?
C10 C11 C12 C13 -0.3(4) . . . . ?
Mo2 C11 C12 C13 63.0(2) . . . . ?
C10 C11 C12 Mo2 -63.2(2) . . . . ?
C9 Mo2 C12 C11 160.8(2) . . . . ?
C8 Mo2 C12 C11 -122.7(2) . . . . ?
C13 Mo2 C12 C11 116.7(3) . . . . ?
C14 Mo2 C12 C11 78.9(2) . . . . ?
C10 Mo2 C12 C11 37.1(2) . . . . ?
P2 Mo2 C12 C11 39.7(3) . . . . ?
P1 Mo2 C12 C11 -50.8(2) . . . . ?
C9 Mo2 C12 C13 44.1(3) . . . . ?
C8 Mo2 C12 C13 120.6(2) . . . . ?
C14 Mo2 C12 C13 -37.7(2) . . . . ?
C10 Mo2 C12 C13 -79.6(2) . . . . ?
C11 Mo2 C12 C13 -116.7(3) . . . . ?
P2 Mo2 C12 C13 -77.0(3) . . . . ?
P1 Mo2 C12 C13 -167.46(19) . . . . ?
C11 C12 C13 C14 0.8(4) . . . . ?
Mo2 C12 C13 C14 65.0(2) . . . . ?
C11 C12 C13 Mo2 -64.2(2) . . . . ?
C9 Mo2 C13 C12 -142.7(2) . . . . ?
C8 Mo2 C13 C12 -64.4(2) . . . . ?
C14 Mo2 C13 C12 115.5(3) . . . . ?
C10 Mo2 C13 C12 77.8(2) . . . . ?
C11 Mo2 C13 C12 36.6(2) . . . . ?
P2 Mo2 C13 C12 140.76(18) . . . . ?
P1 Mo2 C13 C12 24.0(3) . . . . ?
C9 Mo2 C13 C14 101.9(2) . . . . ?
C8 Mo2 C13 C14 -179.9(2) . . . . ?
C10 Mo2 C13 C14 -37.7(2) . . . . ?
C12 Mo2 C13 C14 -115.5(3) . . . . ?
C11 Mo2 C13 C14 -78.9(2) . . . . ?
P2 Mo2 C13 C14 25.3(3) . . . . ?
P1 Mo2 C13 C14 -91.5(3) . . . . ?
C12 C13 C14 C10 -1.0(4) . . . . ?
Mo2 C13 C14 C10 65.0(2) . . . . ?
C12 C13 C14 Mo2 -66.0(2) . . . . ?
C11 C10 C14 C13 0.9(4) . . . . ?
Mo2 C10 C14 C13 -64.6(2) . . . . ?
C11 C10 C14 Mo2 65.5(2) . . . . ?
C9 Mo2 C14 C13 -81.9(2) . . . . ?
C8 Mo2 C14 C13 0.1(4) . . . . ?
C10 Mo2 C14 C13 115.5(3) . . . . ?
C12 Mo2 C14 C13 37.4(2) . . . . ?
C11 Mo2 C14 C13 78.2(2) . . . . ?
P2 Mo2 C14 C13 -160.9(2) . . . . ?
P1 Mo2 C14 C13 136.8(2) . . . . ?
C9 Mo2 C14 C10 162.6(2) . . . . ?
C8 Mo2 C14 C10 -115.4(3) . . . . ?
C13 Mo2 C14 C10 -115.5(3) . . . . ?
C12 Mo2 C14 C10 -78.1(2) . . . . ?
C11 Mo2 C14 C10 -37.3(2) . . . . ?
P2 Mo2 C14 C10 83.6(2) . . . . ?
P1 Mo2 C14 C10 21.3(3) . . . . ?
Mo2 P1 C15 C20 -123.5(2) . . . . ?
Mo1 P1 C15 C20 107.9(2) . . . . ?
Mo2 P1 C15 C16 59.0(3) . . . . ?
Mo1 P1 C15 C16 -69.6(3) . . . . ?
C20 C15 C16 C17 -1.9(5) . . . . ?
P1 C15 C16 C17 175.6(3) . . . . ?
C15 C16 C17 C18 0.2(5) . . . . ?
C16 C17 C18 C19 1.4(5) . . . . ?
C17 C18 C19 C20 -1.3(5) . . . . ?
C18 C19 C20 C15 -0.4(5) . . . . ?
C16 C15 C20 C19 2.0(5) . . . . ?
P1 C15 C20 C19 -175.5(2) . . . . ?
P2 O10 C21 C22 121.2(3) . . . . ?
P2 O11 C23 C24 169.2(3) . . . . ?
